data_2225028
loop_
_publ_author_name
'Dutkiewicz, Grzegorz'
'Siddaraju, B. P.'
'Yathirajan, H. S.'
'Mayekar, A. N.'
'Kubicki, Maciej'

_publ_section_title
;
 Valyl benzyl ester chloride
;
_journal_coeditor_code IS2507
_journal_issue 2
_journal_name_full 'Acta Crystallographica Section E'
_journal_page_first o324
_journal_paper_doi 10.1107/S1600536810000176
_journal_volume 66
_journal_year 2010
_chemical_formula_iupac 'C12 H18 N O2 +, Cl -'
_chemical_formula_moiety 'C12 H18 N O2 +, Cl -'
_chemical_formula_sum 'C12 H18 Cl N O2'
_chemical_formula_weight 243.72
_chemical_name_common
;
Valyl benzyl ester chloride
;
_chemical_name_systematic
;
1-benzyloxy-3-methyl-1-oxobutan-2-aminium chloride
;
_space_group_IT_number 4
_symmetry_cell_setting monoclinic
_symmetry_space_group_name_Hall 'P 2yb'
_symmetry_space_group_name_H-M 'P 1 21 1'
_atom_sites_solution_hydrogens geom
_atom_sites_solution_primary direct
_atom_sites_solution_secondary difmap
_audit_creation_method SHELXL-97
_cell_angle_alpha 90.00
_cell_angle_beta 96.580(10)
_cell_angle_gamma 90.00
_cell_formula_units_Z 2
_cell_length_a 9.7050(10)
_cell_length_b 5.4060(10)
_cell_length_c 13.116(2)
_cell_measurement_reflns_used 1449
_cell_measurement_temperature 295(2)
_cell_measurement_theta_max 26.8536
_cell_measurement_theta_min 2.1071
_cell_volume 683.60(18)
_computing_cell_refinement 'CrysAlis Pro (Oxford Diffraction, 2009)'
_computing_data_collection 'CrysAlis Pro (Oxford Diffraction, 2009)'
_computing_data_reduction 'CrysAlis Pro (Oxford Diffraction, 2009)'
_computing_molecular_graphics 'Stereochemical Workstation Operation Manual (Siemens, 1989)'
_computing_publication_material 'SHELXL97 (Sheldrick, 2008)'
_computing_structure_refinement 'SHELXL97 (Sheldrick, 2008)'
_computing_structure_solution 'SIR92 (Altomare <i>et al.</i>,  1993)'
_diffrn_ambient_temperature 295(2)
_diffrn_detector_area_resol_mean 5.2679
_diffrn_measured_fraction_theta_full 0.999
_diffrn_measured_fraction_theta_max 0.909
_diffrn_measurement_device_type 'Oxford Diffraction Xcalibur Sapphire2'
_diffrn_measurement_method '\w scan'
_diffrn_radiation_monochromator graphite
_diffrn_radiation_source 'Nova (Mo) X-ray Source'
_diffrn_radiation_type MoK\a
_diffrn_radiation_wavelength 0.71073
_diffrn_reflns_av_R_equivalents 0.0232
_diffrn_reflns_av_sigmaI/netI 0.0324
_diffrn_reflns_limit_h_max 12
_diffrn_reflns_limit_h_min -10
_diffrn_reflns_limit_k_max 6
_diffrn_reflns_limit_k_min -4
_diffrn_reflns_limit_l_max 11
_diffrn_reflns_limit_l_min -15
_diffrn_reflns_number 2649
_diffrn_reflns_theta_full 25.00
_diffrn_reflns_theta_max 26.89
_diffrn_reflns_theta_min 2.11
_exptl_absorpt_coefficient_mu 0.267
_exptl_absorpt_correction_T_max 0.948
_exptl_absorpt_correction_T_min 0.741
_exptl_absorpt_correction_type multi-scan
_exptl_absorpt_process_details
;
(<i>CrysAlis Pro</i>; Oxford Diffraction, 2009)
;
_exptl_crystal_colour colourless
_exptl_crystal_density_diffrn 1.184
_exptl_crystal_density_method 'not measured'
_exptl_crystal_description prism
_exptl_crystal_F_000 260
_exptl_crystal_size_max 0.4
_exptl_crystal_size_mid 0.2
_exptl_crystal_size_min 0.2
_refine_diff_density_max 0.167
_refine_diff_density_min -0.244
_refine_ls_abs_structure_details 'Flack (1983), 530 Friedel pairs'
_refine_ls_abs_structure_Flack 0.02(8)
_refine_ls_extinction_method none
_refine_ls_goodness_of_fit_ref 1.061
_refine_ls_hydrogen_treatment mixed
_refine_ls_matrix_type full
_refine_ls_number_parameters 159
_refine_ls_number_reflns 2010
_refine_ls_number_restraints 1
_refine_ls_restrained_S_all 1.060
_refine_ls_R_factor_all 0.0460
_refine_ls_R_factor_gt 0.0339
_refine_ls_shift/su_max 0.001
_refine_ls_shift/su_mean 0.000
_refine_ls_structure_factor_coef Fsqd
_refine_ls_weighting_details 'calc w=1/[\s^2^(Fo^2^)+(0.0400P)^2^+0.0000P] where P=(Fo^2^+2Fc^2^)/3'
_refine_ls_weighting_scheme calc
_refine_ls_wR_factor_gt 0.0732
_refine_ls_wR_factor_ref 0.0771
_reflns_number_gt 1652
_reflns_number_total 2010
_reflns_threshold_expression I>2\s(I)
_cod_data_source_file is2507.cif
_cod_data_source_block I
_cod_original_sg_symbol_H-M 'P 21'
_cod_database_code 2225028
_cod_database_fobs_code 2225028

loop_
_symmetry_equiv_pos_as_xyz
'x, y, z'
'-x, y+1/2, -z'

loop_
_atom_site_type_symbol
_atom_site_label
_atom_site_fract_x
_atom_site_fract_y
_atom_site_fract_z
_atom_site_U_iso_or_equiv
_atom_site_adp_type
_atom_site_calc_flag
_atom_site_refinement_flags
_atom_site_occupancy
_atom_site_disorder_assembly
_atom_site_disorder_group
C C1 0.6929(3) 1.0154(5) 0.2145(2) 0.0492(6) Uani d . 1 . .
O O11 0.7115(2) 0.9397(3) 0.31112(13) 0.0744(6) Uani d . 1 . .
C C12 0.6987(5) 1.1297(7) 0.3890(2) 0.0963(12) Uani d . 1 . .
H H12A 0.6100 1.2132 0.3756 0.116 Uiso calc R 1 . .
H H12B 0.7719 1.2516 0.3878 0.116 Uiso calc R 1 . .
C C13 0.7099(4) 1.0030(7) 0.4919(2) 0.0766(10) Uani d . 1 . .
C C14 0.6351(4) 1.0998(9) 0.5647(2) 0.1010(13) Uani d . 1 . .
H H14 0.5791 1.2380 0.5506 0.121 Uiso calc R 1 . .
C C15 0.6452(6) 0.9849(14) 0.6612(3) 0.128(2) Uani d . 1 . .
H H15 0.5947 1.0479 0.7114 0.154 Uiso calc R 1 . .
C C16 0.7258(7) 0.7875(13) 0.6824(4) 0.137(3) Uani d . 1 . .
H H16 0.7314 0.7146 0.7469 0.165 Uiso calc R 1 . .
C C17 0.7994(6) 0.6933(11) 0.6098(4) 0.1375(18) Uani d . 1 . .
H H17 0.8544 0.5539 0.6243 0.165 Uiso calc R 1 . .
C C18 0.7931(5) 0.8035(8) 0.5143(3) 0.1053(14) Uani d . 1 . .
H H18 0.8459 0.7411 0.4653 0.126 Uiso calc R 1 . .
O O1 0.6602(2) 1.2196(4) 0.18837(14) 0.0702(6) Uani d . 1 . .
C C2 0.7212(2) 0.8078(4) 0.14310(17) 0.0454(6) Uani d . 1 . .
H H2 0.6851 0.6536 0.1691 0.054 Uiso calc R 1 . .
N N2 0.6429(2) 0.8642(6) 0.04138(15) 0.0476(5) Uani d . 1 . .
H H2A 0.678(3) 1.021(7) 0.013(2) 0.071(10) Uiso d . 1 . .
H H2B 0.649(3) 0.740(6) -0.0041(19) 0.049(8) Uiso d . 1 . .
H H2C 0.546(3) 0.867(7) 0.0479(16) 0.064(7) Uiso d . 1 . .
C C3 0.8749(3) 0.7732(5) 0.1324(2) 0.0558(7) Uani d . 1 . .
H H3 0.8806 0.6464 0.0796 0.067 Uiso calc R 1 . .
C C4 0.9422(3) 1.0029(7) 0.0953(3) 0.0886(11) Uani d . 1 . .
H H4A 0.9374 1.1335 0.1444 0.124 Uiso calc R 1 . .
H H4B 0.8945 1.0526 0.0304 0.124 Uiso calc R 1 . .
H H4C 1.0375 0.9688 0.0876 0.124 Uiso calc R 1 . .
C C5 0.9560(3) 0.6756(7) 0.2299(3) 0.0844(10) Uani d . 1 . .
H H5A 1.0481 0.6321 0.2163 0.118 Uiso calc R 1 . .
H H5B 0.9103 0.5321 0.2530 0.118 Uiso calc R 1 . .
H H5C 0.9609 0.8010 0.2820 0.118 Uiso calc R 1 . .
Cl Cl1 0.33538(6) 0.86692(12) 0.08481(4) 0.05096(19) Uani d . 1 . .

loop_
_atom_site_aniso_label
_atom_site_aniso_U_11
_atom_site_aniso_U_22
_atom_site_aniso_U_33
_atom_site_aniso_U_12
_atom_site_aniso_U_13
_atom_site_aniso_U_23
C1 0.0545(16) 0.0364(15) 0.0597(15) -0.0021(13) 0.0201(12) 0.0033(13)
O11 0.1207(16) 0.0510(14) 0.0542(10) 0.0173(11) 0.0221(10) 0.0029(8)
C12 0.171(4) 0.060(2) 0.0638(19) 0.016(3) 0.040(2) -0.0077(17)
C13 0.107(3) 0.068(2) 0.0550(17) -0.004(2) 0.0097(17) -0.0008(16)
C14 0.117(3) 0.125(4) 0.062(2) -0.008(3) 0.019(2) -0.018(2)
C15 0.146(5) 0.179(6) 0.063(3) -0.054(4) 0.025(3) -0.021(3)
C16 0.181(6) 0.160(6) 0.064(3) -0.083(5) -0.015(3) 0.021(3)
C17 0.190(5) 0.123(4) 0.089(3) 0.000(4) -0.030(3) 0.027(3)
C18 0.143(4) 0.094(4) 0.078(2) 0.013(3) 0.011(2) 0.013(2)
O1 0.1138(17) 0.0358(12) 0.0648(12) 0.0101(11) 0.0265(11) 0.0051(9)
C2 0.0508(14) 0.0325(16) 0.0541(13) -0.0006(11) 0.0122(10) 0.0044(10)
N2 0.0450(12) 0.0398(12) 0.0593(11) -0.0043(17) 0.0117(9) -0.0056(15)
C3 0.0524(16) 0.0503(16) 0.0659(16) 0.0095(13) 0.0117(13) -0.0058(13)
C4 0.055(2) 0.090(3) 0.123(3) -0.002(2) 0.0227(18) 0.021(2)
C5 0.066(2) 0.082(3) 0.100(2) 0.0181(19) -0.0083(17) 0.0045(19)
Cl1 0.0535(3) 0.0506(4) 0.0506(3) 0.0008(4) 0.0137(2) 0.0006(3)

loop_
_atom_type_symbol
_atom_type_description
_atom_type_scat_dispersion_real
_atom_type_scat_dispersion_imag
_atom_type_scat_source
C C 0.0033 0.0016 'International Tables Vol C Tables 4.2.6.8 and 6.1.1.4'
H H 0.0000 0.0000 'International Tables Vol C Tables 4.2.6.8 and 6.1.1.4'
N N 0.0061 0.0033 'International Tables Vol C Tables 4.2.6.8 and 6.1.1.4'
O O 0.0106 0.0060 'International Tables Vol C Tables 4.2.6.8 and 6.1.1.4'
Cl Cl 0.1484 0.1585 'International Tables Vol C Tables 4.2.6.8 and 6.1.1.4'

loop_
_geom_angle_atom_site_label_1
_geom_angle_atom_site_label_2
_geom_angle_atom_site_label_3
_geom_angle_site_symmetry_1
_geom_angle_site_symmetry_3
_geom_angle
_geom_angle_publ_flag
O1 C1 O11 . . 124.5(3) ?
O1 C1 C2 . . 125.0(2) ?
O11 C1 C2 . . 110.5(2) ?
C1 O11 C12 . . 115.9(2) ?
O11 C12 C13 . . 107.6(3) ?
O11 C12 H12A . . 110.2 ?
C13 C12 H12A . . 110.2 ?
O11 C12 H12B . . 110.2 ?
C13 C12 H12B . . 110.2 ?
H12A C12 H12B . . 108.5 ?
C18 C13 C14 . . 120.1(4) ?
C18 C13 C12 . . 122.4(3) ?
C14 C13 C12 . . 117.5(4) ?
C13 C14 C15 . . 118.2(5) ?
C13 C14 H14 . . 120.9 ?
C15 C14 H14 . . 120.9 ?
C16 C15 C14 . . 121.4(5) ?
C16 C15 H15 . . 119.3 ?
C14 C15 H15 . . 119.3 ?
C15 C16 C17 . . 119.9(5) ?
C15 C16 H16 . . 120.0 ?
C17 C16 H16 . . 120.0 ?
C16 C17 C18 . . 120.2(6) ?
C16 C17 H17 . . 119.9 ?
C18 C17 H17 . . 119.9 ?
C13 C18 C17 . . 120.1(4) ?
C13 C18 H18 . . 119.9 ?
C17 C18 H18 . . 119.9 ?
N2 C2 C1 . . 107.1(2) ?
N2 C2 C3 . . 110.25(19) ?
C1 C2 C3 . . 113.5(2) ?
N2 C2 H2 . . 108.6 ?
C1 C2 H2 . . 108.6 ?
C3 C2 H2 . . 108.6 ?
C2 N2 H2A . . 110.6(17) ?
C2 N2 H2B . . 112.0(16) ?
H2A N2 H2B . . 109.2(19) ?
C2 N2 H2C . . 109.3(13) ?
H2A N2 H2C . . 113(3) ?
H2B N2 H2C . . 102(3) ?
C4 C3 C5 . . 110.8(3) ?
C4 C3 C2 . . 113.1(2) ?
C5 C3 C2 . . 112.5(2) ?
C4 C3 H3 . . 106.6 ?
C5 C3 H3 . . 106.6 ?
C2 C3 H3 . . 106.6 ?
C3 C4 H4A . . 109.5 ?
C3 C4 H4B . . 109.5 ?
H4A C4 H4B . . 109.5 ?
C3 C4 H4C . . 109.5 ?
H4A C4 H4C . . 109.5 ?
H4B C4 H4C . . 109.5 ?
C3 C5 H5A . . 109.5 ?
C3 C5 H5B . . 109.5 ?
H5A C5 H5B . . 109.5 ?
C3 C5 H5C . . 109.5 ?
H5A C5 H5C . . 109.5 ?
H5B C5 H5C . . 109.5 ?

loop_
_geom_bond_atom_site_label_1
_geom_bond_atom_site_label_2
_geom_bond_site_symmetry_2
_geom_bond_distance
_geom_bond_publ_flag
C1 O1 . 1.188(3) ?
C1 O11 . 1.324(3) ?
C1 C2 . 1.507(3) ?
O11 C12 . 1.464(4) ?
C12 C13 . 1.506(4) ?
C12 H12A . 0.9700 ?
C12 H12B . 0.9700 ?
C13 C18 . 1.359(5) ?
C13 C14 . 1.368(5) ?
C14 C15 . 1.403(6) ?
C14 H14 . 0.9300 ?
C15 C16 . 1.334(7) ?
C15 H15 . 0.9300 ?
C16 C17 . 1.353(8) ?
C16 H16 . 0.9300 ?
C17 C18 . 1.382(6) ?
C17 H17 . 0.9300 ?
C18 H18 . 0.9300 ?
C2 N2 . 1.489(3) ?
C2 C3 . 1.526(3) ?
C2 H2 . 0.9800 ?
N2 H2A . 1.00(3) ?
N2 H2B . 0.90(3) ?
N2 H2C . 0.96(3) ?
C3 C4 . 1.509(4) ?
C3 C5 . 1.518(4) ?
C3 H3 . 0.9800 ?
C4 H4A . 0.9600 ?
C4 H4B . 0.9600 ?
C4 H4C . 0.9600 ?
C5 H5A . 0.9600 ?
C5 H5B . 0.9600 ?
C5 H5C . 0.9600 ?

loop_
_geom_hbond_atom_site_label_D
_geom_hbond_atom_site_label_H
_geom_hbond_atom_site_label_A
_geom_hbond_site_symmetry_A
_geom_hbond_distance_DH
_geom_hbond_distance_HA
_geom_hbond_distance_DA
_geom_hbond_angle_DHA
C2 H2 O1 1_545 0.98 2.38 3.301(3) 157.2
N2 H2A Cl1 2_655 1.00(3) 2.26(4) 3.201(3) 156(2)
N2 H2B Cl1 2_645 0.90(3) 2.29(3) 3.177(3) 166(2)
N2 H2C Cl1 . 0.96(3) 2.15(3) 3.101(2) 172.1(18)
C4 H4C Cl1 1_655 0.96 2.95 3.904(3) 174.7

loop_
_geom_torsion_atom_site_label_1
_geom_torsion_atom_site_label_2
_geom_torsion_atom_site_label_3
_geom_torsion_atom_site_label_4
_geom_torsion_site_symmetry_1
_geom_torsion_site_symmetry_2
_geom_torsion_site_symmetry_3
_geom_torsion_site_symmetry_4
_geom_torsion
_geom_torsion_publ_flag
O1 C1 O11 C12 . . . . -4.1(4) ?
C2 C1 O11 C12 . . . . 175.1(3) ?
C1 O11 C12 C13 . . . . 174.8(3) ?
O11 C12 C13 C18 . . . . 34.5(5) ?
O11 C12 C13 C14 . . . . -147.1(3) ?
C18 C13 C14 C15 . . . . -1.1(6) ?
C12 C13 C14 C15 . . . . -179.5(4) ?
C13 C14 C15 C16 . . . . 0.4(6) ?
C14 C15 C16 C17 . . . . -0.3(7) ?
C15 C16 C17 C18 . . . . 1.1(8) ?
C14 C13 C18 C17 . . . . 1.9(6) ?
C12 C13 C18 C17 . . . . -179.8(4) ?
C16 C17 C18 C13 . . . . -1.8(7) ?
O1 C1 C2 N2 . . . . -25.0(4) ?
O11 C1 C2 N2 . . . . 155.9(2) ?
O1 C1 C2 C3 . . . . 96.9(3) ?
O11 C1 C2 C3 . . . . -82.2(3) ?
N2 C2 C3 C4 . . . . 62.6(3) ?
C1 C2 C3 C4 . . . . -57.6(3) ?
N2 C2 C3 C5 . . . . -170.9(3) ?
C1 C2 C3 C5 . . . . 69.0(3) ?

loop_
_cod_related_entry_id
_cod_related_entry_database
_cod_related_entry_code
1 ChemSpider 9417031
